data_4323223
loop_
_publ_author_name
'Robert T. Jonas'
'T. D. P. Stack'

_publ_contact_author
;
T. D. P. Stack
Department of Chemistry
Stanford University
Stanford, CA 94305

;
_publ_contact_author_email ' STACK@LELAND.STANFORD.EDU '
_publ_contact_author_fax ' (650) 725-0259 '
_publ_contact_author_phone ' (650) 725-8736 '
_publ_section_title
;
 Synthesis and Characterization of a Family of Systematically Varied
 Tris(2-pyridyl)methoxymethane Ligands: Copper(I) and Copper(II) Complexes
;
_journal_name_full 'Inorganic Chemistry'
_journal_page_first 6615
_journal_page_last 6629
_journal_paper_doi 10.1021/ic9713487
_journal_volume 37
_journal_year 1998
_chemical_formula_sum 'C23 H24 Cu F3 N4 O7 S'
_chemical_formula_weight 621.07
_space_group_IT_number 1
_symmetry_cell_setting triclinic
_symmetry_Int_Tables_number 1
_symmetry_space_group_name_Hall 'P 1'
_symmetry_space_group_name_H-M 'P 1'
_audit_creation_date 'Fri Jul  3 14:58:39 1998'
_audit_creation_method 'from TEXRAY.INF file'
_cell_angle_alpha 87.877(6)
_cell_angle_beta 88.084(5)
_cell_angle_gamma 84.762(6)
_cell_formula_units_Z 2
_cell_length_a 8.115(1)
_cell_length_b 11.556(1)
_cell_length_c 14.032(1)
_cell_measurement_reflns_used 25
_cell_measurement_temperature 203.2
_cell_measurement_theta_max 39.0
_cell_measurement_theta_min 34.0
_cell_volume 1308.9(2)
_computing_cell_refinement 'MSC/AFC Diffractometer Control'
_computing_data_collection 'MSC/AFC Diffractometer Control'
_computing_data_reduction teXsan
_computing_publication_material teXsan
_computing_structure_refinement teXsan
_computing_structure_solution SAPI91
_diffrn_ambient_temperature 203.2
_diffrn_measurement_device unknown
_diffrn_measurement_method 'omega scans with profile analysis'
_diffrn_orient_matrix_UB_11 0.00807
_diffrn_orient_matrix_UB_12 -0.08659
_diffrn_orient_matrix_UB_13 -0.00422
_diffrn_orient_matrix_UB_21 -0.12336
_diffrn_orient_matrix_UB_22 0.00291
_diffrn_orient_matrix_UB_23 -0.00285
_diffrn_orient_matrix_UB_31 0.00822
_diffrn_orient_matrix_UB_32 0.00788
_diffrn_orient_matrix_UB_33 -0.07120
_diffrn_radiation_monochromator graphite
_diffrn_radiation_source 'X-ray tube'
_diffrn_radiation_type MoKalpha
_diffrn_radiation_wavelength 0.7109
_diffrn_reflns_av_R_equivalents 5.07
_diffrn_reflns_limit_h_max 9
_diffrn_reflns_limit_h_min -9
_diffrn_reflns_limit_k_max 13
_diffrn_reflns_limit_k_min -13
_diffrn_reflns_limit_l_max 0
_diffrn_reflns_limit_l_min -16
_diffrn_reflns_number 4791
_diffrn_reflns_theta_max 24.98
_diffrn_standards_decay_% 0.31
_diffrn_standards_interval_count 200
_diffrn_standards_number 3
_exptl_absorpt_coefficient_mu 0.986
_exptl_absorpt_correction_T_max 1.000
_exptl_absorpt_correction_T_min 0.768
_exptl_absorpt_correction_type psi-scan
_exptl_crystal_colour yllw/grn
_exptl_crystal_density_diffrn 1.576
_exptl_crystal_density_meas 0.000
_exptl_crystal_description block
_exptl_crystal_F_000 636.00
_exptl_crystal_size_max 0.800
_exptl_crystal_size_mid 0.600
_exptl_crystal_size_min 0.600
_refine_diff_density_max -1.00
_refine_diff_density_min 0.79
_refine_ls_extinction_coef 0.00000
_refine_ls_extinction_method none
_refine_ls_goodness_of_fit_obs 4.440
_refine_ls_hydrogen_treatment noref
_refine_ls_matrix_type full
_refine_ls_number_parameters 656
_refine_ls_number_reflns 4374
_refine_ls_number_restraints 0
_refine_ls_R_factor_obs 0.0480
_refine_ls_shift/esd_max 0.1800
_refine_ls_structure_factor_coef F
_refine_ls_weighting_scheme sigma
_refine_ls_wR_factor_obs 0.0650
_reflns_number_observed 4374
_reflns_number_total 4791
_reflns_observed_criterion 3.00
_cod_data_source_file ic9713487_02.cif
_cod_data_source_block '[(L3)(CH3CN)Cu](OTf)'
_cod_original_cell_volume 1308.8(2)
_cod_original_sg_symbol_H-M 'P 1 '
_cod_original_formula_sum 'C23 H24 N4 O7 F3 S Cu'
_cod_database_code 4323223

loop_
_symmetry_equiv_pos_as_xyz
'   +x,   +y,   +z'

loop_
_atom_site_aniso_label
_atom_site_aniso_U_11
_atom_site_aniso_U_22
_atom_site_aniso_U_33
_atom_site_aniso_U_12
_atom_site_aniso_U_13
_atom_site_aniso_U_23
Cu(1) 0.0279(5) 0.0249(5) 0.0203(5) -0.0011(4) -0.0036(4) -0.0020(4)
Cu(2) 0.0251(5) 0.0276(5) 0.0220(5) -0.0051(4) -0.0028(4) 0.0014(4)
S(1) 0.042(1) 0.026(1) 0.037(1) -0.0058(9) 0.0031(9) -0.0020(9)
F(1) 0.153(8) 0.093(6) 0.042(4) -0.040(5) 0.007(4) 0.017(4)
F(2) 0.068(5) 0.143(8) 0.074(5) -0.008(5) -0.029(4) -0.020(5)
F(3) 0.161(8) 0.050(4) 0.043(4) 0.038(4) -0.017(4) -0.017(3)
O(1) 0.046(3) 0.020(3) 0.027(3) 0.002(2) 0.008(2) 0.004(2)
O(2) 0.033(3) 0.044(4) 0.034(3) -0.016(3) -0.005(3) 0.002(3)
O(3) 0.037(3) 0.031(3) 0.025(3) 0.004(3) -0.005(3) 0.004(2)
O(4) 0.050(4) 0.030(3) 0.016(3) 0.009(3) 0.011(2) -0.001(2)
O(5) 0.031(3) 0.026(3) 0.023(3) 0.002(2) 0.003(2) 0.005(2)
O(6) 0.048(4) 0.036(3) 0.023(3) -0.013(3) -0.004(3) -0.008(3)
O(7) 0.051(4) 0.032(3) 0.018(3) -0.009(3) 0.010(2) 0.003(3)
O(8) 0.024(3) 0.030(3) 0.033(3) 0.002(2) -0.005(3) -0.002(3)
O(9) 0.068(5) 0.033(4) 0.078(6) 0.016(4) -0.009(4) -0.004(4)
O(10) 0.053(4) 0.084(6) 0.060(5) 0.008(4) -0.008(4) -0.010(4)
O(11) 0.110(7) 0.055(5) 0.053(5) -0.038(4) 0.023(4) 0.002(4)
N(1) 0.020(3) 0.035(4) 0.016(3) -0.002(3) -0.001(2) 0.003(2)
N(2) 0.024(3) 0.021(3) 0.017(3) 0.000(2) -0.001(2) -0.004(2)
N(3) 0.025(3) 0.029(3) 0.015(3) 0.001(2) 0.000(2) 0.003(2)
N(4) 0.042(4) 0.026(4) 0.029(4) -0.002(3) 0.004(3) -0.006(3)
N(5) 0.021(3) 0.032(3) 0.017(3) -0.009(2) -0.002(2) 0.004(2)
N(6) 0.023(3) 0.029(3) 0.016(3) -0.005(2) 0.003(2) 0.000(2)
N(7) 0.024(3) 0.028(3) 0.015(3) -0.007(2) 0.002(2) 0.000(2)
N(8) 0.044(4) 0.029(4) 0.029(4) -0.007(3) 0.002(3) -0.005(3)
C(1) 0.030(4) 0.022(4) 0.021(4) 0.005(3) 0.003(3) 0.004(3)
C(2) 0.046(5) 0.032(5) 0.047(5) 0.009(4) 0.012(4) -0.011(4)
C(3) 0.027(4) 0.034(4) 0.015(3) 0.000(3) 0.004(3) 0.004(3)
C(4) 0.032(4) 0.042(5) 0.030(4) 0.008(4) 0.002(3) 0.004(4)
C(5) 0.023(4) 0.071(7) 0.035(5) 0.015(4) 0.004(3) 0.011(4)
C(6) 0.024(4) 0.061(6) 0.024(4) 0.000(4) 0.001(3) 0.000(4)
C(7) 0.025(4) 0.050(6) 0.007(4) -0.007(4) 0.002(3) 0.000(3)
C(8) 0.026(4) 0.028(4) 0.013(3) -0.001(3) 0.004(3) 0.002(3)
C(9) 0.038(4) 0.026(4) 0.028(4) -0.008(3) 0.000(3) 0.000(3)
C(10) 0.032(4) 0.042(5) 0.029(4) -0.015(4) -0.001(3) -0.011(3)
C(11) 0.027(4) 0.048(5) 0.018(4) -0.005(4) -0.006(3) -0.005(3)
C(12) 0.019(3) 0.024(4) 0.020(4) 0.000(3) 0.000(3) -0.002(3)
C(13) 0.020(3) 0.031(4) 0.015(4) -0.001(3) -0.001(3) 0.000(3)
C(14) 0.042(4) 0.026(4) 0.023(4) -0.002(3) 0.008(3) -0.004(3)
C(15) 0.046(5) 0.043(5) 0.020(4) -0.007(4) 0.012(3) 0.001(4)
C(16) 0.036(4) 0.037(5) 0.017(4) -0.005(3) 0.006(3) -0.001(3)
C(17) 0.019(3) 0.032(4) 0.018(4) -0.005(3) 0.001(3) -0.004(3)
C(18) 0.045(6) 0.053(6) 0.047(6) -0.023(5) 0.003(5) -0.003(5)
C(19) 0.041(5) 0.048(6) 0.028(5) 0.012(4) -0.013(4) 0.005(4)
C(20) 0.046(5) 0.048(6) 0.026(5) 0.011(4) 0.010(4) -0.011(4)
C(21) 0.053(6) 0.037(6) 0.029(5) -0.008(4) 0.007(4) -0.001(4)
C(22) 0.10(1) 0.029(6) 0.084(9) 0.010(6) 0.016(8) 0.008(6)
C(23) 0.028(4) 0.024(4) 0.016(4) -0.004(3) 0.002(3) 0.002(3)
C(24) 0.044(5) 0.036(5) 0.030(4) -0.002(4) 0.005(4) 0.013(4)
C(25) 0.016(3) 0.043(5) 0.015(3) -0.003(3) 0.002(3) 0.002(3)
C(26) 0.026(4) 0.041(5) 0.028(4) -0.002(3) -0.001(3) 0.006(3)
C(27) 0.023(4) 0.066(6) 0.024(4) -0.005(4) -0.007(3) 0.010(4)
C(28) 0.029(4) 0.054(6) 0.016(4) -0.016(4) -0.001(3) 0.001(4)
C(29) 0.020(4) 0.041(5) 0.016(4) -0.014(3) 0.004(3) -0.005(3)
C(30) 0.017(3) 0.036(4) 0.016(4) -0.003(3) 0.000(3) 0.003(3)
C(31) 0.032(4) 0.035(4) 0.026(4) -0.001(3) 0.001(3) -0.005(3)
C(32) 0.037(4) 0.048(5) 0.022(4) 0.007(4) 0.007(3) -0.004(4)
C(33) 0.033(4) 0.044(5) 0.019(4) -0.006(4) 0.006(3) -0.004(3)
C(34) 0.021(3) 0.037(4) 0.014(3) -0.006(3) 0.003(3) 0.004(3)
C(35) 0.025(4) 0.026(4) 0.015(3) -0.004(3) -0.001(3) 0.003(3)
C(36) 0.031(4) 0.033(5) 0.041(5) -0.007(3) -0.003(4) 0.007(4)
C(37) 0.032(4) 0.037(5) 0.054(6) -0.016(4) -0.013(4) 0.010(4)
C(38) 0.019(4) 0.043(5) 0.036(5) -0.012(4) -0.003(3) 0.006(4)
C(39) 0.019(4) 0.030(4) 0.012(3) -0.003(3) 0.002(3) -0.004(3)
C(40) 0.075(7) 0.048(6) 0.041(6) -0.031(5) -0.006(5) -0.015(5)
C(41) 0.057(6) 0.049(6) 0.028(5) -0.012(4) 0.009(4) 0.019(4)
C(42) 0.025(5) 0.037(5) 0.059(6) 0.003(4) -0.009(4) -0.003(4)
C(43) 0.080(8) 0.032(6) 0.032(5) -0.009(5) 0.016(5) -0.003(4)
C(44) 0.21(2) 0.020(5) 0.10(1) -0.020(8) 0.04(1) 0.008(6)
C(45) 0.061(6) 0.034(5) 0.035(5) 0.001(4) 0.000(4) 0.009(4)

loop_
_atom_site_label
_atom_site_fract_x
_atom_site_fract_y
_atom_site_fract_z
_atom_site_U_iso_or_equiv
_atom_site_thermal_displace_type
_atom_site_calc_flag
_atom_site_calc_attached_atom
Cu(1) 0.5124 0.9832 0.7478 0.0244(3) Uij ? ?
Cu(2) 0.4885(1) 1.01780(10) 0.25162(7) 0.0251(3) Uij ? ?
S(1) 0.0613(3) 0.4291(2) 0.5022(2) 0.0356(6) Uij ? ?
S(2) 0.0897(5) 0.4438(4) 0.9945(3) 0.0664 Uij ? ?
S(3) 0.9800(10) 0.4035(7) 0.9628(6) 0.0576 Uij ? ?
F(1) 0.110(1) 0.4648(7) 0.3202(5) 0.094(3) Uij ? ?
F(2) -0.1154(9) 0.3944(8) 0.3561(6) 0.094(3) Uij ? ?
F(3) 0.103(1) 0.2867(6) 0.3605(4) 0.088(2) Uij ? ?
F(4) -0.1021(10) 0.2947(7) 1.0612(6) 0.1326 Uij ? ?
F(5) -0.0927(10) 0.3162(7) 0.9067(6) 0.1277 Uij ? ?
F(6) -0.2259(5) 0.4488(8) 0.9926(7) 0.1132 Uij ? ?
F(7) 1.257(1) 0.389(2) 1.047(1) 0.1980 Uij ? ?
F(9) 1.061(2) 0.503(1) 1.1120(9) 0.0747 Uij ? ?
F(10) 1.055(3) 0.316(1) 1.1272(8) 0.1289 Uij ? ?
O(1) 0.6025(7) 0.5955(4) 0.7513(4) 0.032(1) Uij ? ?
O(2) 0.8635(8) 1.0533(6) 0.7289(4) 0.036(2) Uij ? ?
O(3) 0.3381(7) 1.0302(5) 0.5646(4) 0.032(2) Uij ? ?
O(4) 0.3126(8) 1.0084(5) 0.9368(4) 0.034(2) Uij ? ?
O(5) 0.5853(6) 0.6331(4) 0.3007(4) 0.028(1) Uij ? ?
O(6) 0.6230(8) 1.1079(5) 0.4284(4) 0.035(2) Uij ? ?
O(7) 0.6587(8) 1.0414(5) 0.0555(4) 0.034(2) Uij ? ?
O(8) 0.1152(7) 1.0489(5) 0.2537(4) 0.029(2) Uij ? ?
O(9) -0.0187(10) 0.5421(6) 0.5054(6) 0.057(2) Uij ? ?
O(10) 0.2368(9) 0.4219(7) 0.5123(6) 0.067(3) Uij ? ?
O(11) -0.017(1) 0.3401(7) 0.5550(5) 0.073(3) Uij ? ?
O(12) 0.0977(8) 0.5244(5) 0.9178(4) 0.0695 Uij ? ?
O(13) 0.0878(9) 0.5018(6) 1.0804(4) 0.0878 Uij ? ?
O(14) 0.2280(5) 0.3622(5) 0.9901(6) 0.0902 Uij ? ?
O(15) 1.017(2) 0.2979(9) 0.9175(8) 0.0527 Uij ? ?
O(16) 1.022(2) 0.4952(10) 0.9014(8) 0.0492 Uij ? ?
O(17) 0.8105(9) 0.418(2) 0.986(1) 0.1941 Uij ? ?
N(1) 0.7404(7) 0.8904(6) 0.7427(4) 0.024(2) Uij ? ?
N(2) 0.4411(7) 0.8744(5) 0.6466(4) 0.022(1) Uij ? ?
N(3) 0.4357(7) 0.8603(5) 0.8561(4) 0.024(2) Uij ? ?
N(4) 0.4473(9) 1.1433(6) 0.7535(5) 0.031(2) Uij ? ?
N(5) 0.6034(7) 0.9346(5) 0.3682(4) 0.023(2) Uij ? ?
N(6) 0.6207(7) 0.8963(5) 0.1604(4) 0.022(2) Uij ? ?
N(7) 0.3136(7) 0.9019(5) 0.2697(4) 0.023(2) Uij ? ?
N(8) 0.4788(9) 1.1786(6) 0.2203(5) 0.036(2) Uij ? ?
C(1) 0.5748(9) 0.7190(6) 0.7523(5) 0.024(2) Uij ? ?
C(2) 0.694(1) 0.5485(8) 0.6694(7) 0.044(2) Uij ? ?
C(3) 0.7408(9) 0.7744(7) 0.7566(5) 0.026(2) Uij ? ?
C(4) 0.8820(10) 0.7073(8) 0.7833(6) 0.037(2) Uij ? ?
C(5) 1.026(1) 0.7602(9) 0.7919(6) 0.045(3) Uij ? ?
C(6) 1.031(1) 0.8767(10) 0.7717(7) 0.036(3) Uij ? ?
C(7) 0.882(1) 0.9389(8) 0.7483(5) 0.030(2) Uij ? ?
C(8) 0.4600(9) 0.7608(6) 0.6697(5) 0.022(2) Uij ? ?
C(9) 0.365(1) 0.6850(7) 0.6269(6) 0.031(2) Uij ? ?
C(10) 0.2584(10) 0.7267(7) 0.5562(6) 0.034(2) Uij ? ?
C(11) 0.2467(10) 0.8405(8) 0.5281(5) 0.032(2) Uij ? ?
C(12) 0.3399(9) 0.9155(7) 0.5774(6) 0.021(2) Uij ? ?
C(13) 0.4790(8) 0.7464(7) 0.8450(5) 0.022(2) Uij ? ?
C(14) 0.442(1) 0.6632(7) 0.9114(5) 0.031(2) Uij ? ?
C(15) 0.354(1) 0.6991(8) 0.9958(6) 0.039(2) Uij ? ?
C(16) 0.309(1) 0.8135(7) 1.0082(5) 0.031(2) Uij ? ?
C(17) 0.3491(9) 0.8943(7) 0.9365(5) 0.023(2) Uij ? ?
C(18) 1.008(1) 1.1194(10) 0.7362(8) 0.049(3) Uij ? ?
C(19) 0.237(1) 1.0864(9) 0.4903(7) 0.041(3) Uij ? ?
C(20) 0.233(1) 1.0552(8) 1.0226(6) 0.040(2) Uij ? ?
C(21) 0.399(1) 1.2392(8) 0.7540(7) 0.039(3) Uij ? ?
C(22) 0.334(2) 1.3616(9) 0.7503(10) 0.074(4) Uij ? ?
C(23) 0.5537(9) 0.7544(6) 0.2851(5) 0.023(2) Uij ? ?
C(24) 0.522(1) 0.5802(7) 0.3868(6) 0.039(2) Uij ? ?
C(25) 0.6354(8) 0.8187(7) 0.3651(5) 0.025(2) Uij ? ?
C(26) 0.7466(9) 0.7580(7) 0.4257(6) 0.031(2) Uij ? ?
C(27) 0.8152(10) 0.8207(9) 0.4951(6) 0.039(2) Uij ? ?
C(28) 0.775(1) 0.9378(9) 0.5031(6) 0.034(2) Uij ? ?
C(29) 0.6676(10) 0.9932(8) 0.4360(6) 0.026(2) Uij ? ?
C(30) 0.6372(8) 0.7840(7) 0.1889(5) 0.023(2) Uij ? ?
C(31) 0.7224(10) 0.6985(7) 0.1350(6) 0.032(2) Uij ? ?
C(32) 0.794(1) 0.7327(8) 0.0478(6) 0.037(2) Uij ? ?
C(33) 0.7756(10) 0.8475(8) 0.0166(5) 0.032(2) Uij ? ?
C(34) 0.6866(9) 0.9273(7) 0.0752(5) 0.026(2) Uij ? ?
C(35) 0.3662(9) 0.7877(6) 0.2748(5) 0.022(2) Uij ? ?
C(36) 0.259(1) 0.7036(7) 0.2640(6) 0.033(2) Uij ? ?
C(37) 0.094(1) 0.7373(8) 0.2517(7) 0.041(2) Uij ? ?
C(38) 0.035(1) 0.8522(8) 0.2504(7) 0.033(2) Uij ? ?
C(39) 0.1498(9) 0.9321(7) 0.2578(5) 0.022(2) Uij ? ?
C(40) 0.672(1) 1.1789(9) 0.5037(7) 0.051(3) Uij ? ?
C(41) 0.710(1) 1.0850(9) -0.0373(6) 0.044(3) Uij ? ?
C(42) -0.051(1) 1.0933(8) 0.2380(8) 0.040(3) Uij ? ?
C(43) 0.482(1) 1.2704(9) 0.1995(7) 0.050(3) Uij ? ?
C(44) 0.488(3) 1.3946(10) 0.169(1) 0.115(6) Uij ? ?
C(45) 0.041(1) 0.3903(8) 0.3774(6) 0.043(3) Uij ? ?
C(46) -0.0945(6) 0.3713(5) 0.9884(5) 0.0872 Uij ? ?
C(47) 1.096(2) 0.403(1) 1.0689(7) 0.0490 Uij ? ?
H(1) 0.6360 0.5700 0.6158 0.0581 Uij ? ?
H(2) 0.7072 0.4651 0.6786 0.0581 Uij ? ?
H(3) 0.8007 0.5763 0.6677 0.0343 Uij ? ?
H(4) 0.8812 0.6234 0.7978 0.0337 Uij ? ?
H(5) 1.1230 0.7189 0.8184 0.0426 Uij ? ?
H(6) 1.1329 0.9127 0.7779 0.0426 Uij ? ?
H(7) 0.3763 0.6047 0.6491 0.0325 Uij ? ?
H(8) 0.1933 0.6731 0.5303 0.0404 Uij ? ?
H(9) 0.1767 0.8707 0.4802 0.0444 Uij ? ?
H(10) 0.4752 0.5842 0.9041 0.0425 Uij ? ?
H(11) 0.3294 0.6380 1.0459 0.0402 Uij ? ?
H(12) 0.2535 0.8415 1.0698 0.0528 Uij ? ?
H(13) 0.9859 1.1973 0.7232 0.0404 Uij ? ?
H(14) 1.0524 1.1095 0.8022 0.0593 Uij ? ?
H(15) 1.0979 1.0865 0.6959 0.0593 Uij ? ?
H(16) 0.1243 1.0748 0.5052 0.0449 Uij ? ?
H(17) 0.2498 1.1678 0.4907 0.0449 Uij ? ?
H(18) 0.2720 1.0554 0.4326 0.0387 Uij ? ?
H(19) 0.1279 1.0213 1.0377 0.0337 Uij ? ?
H(20) 0.2991 1.0364 1.0794 0.0552 Uij ? ?
H(21) 0.2093 1.1366 1.0187 0.0552 Uij ? ?
H(22) 0.3535 1.3965 0.6925 0.0967 Uij ? ?
H(23) 0.3834 1.4050 0.8006 0.0967 Uij ? ?
H(24) 0.2162 1.3681 0.7671 0.0402 Uij ? ?
H(25) 0.4046 0.5941 0.3940 0.0470 Uij ? ?
H(26) 0.5670 0.6128 0.4444 0.0470 Uij ? ?
H(27) 0.5521 0.4985 0.3917 0.0337 Uij ? ?
H(28) 0.7741 0.6751 0.4243 0.0383 Uij ? ?
H(29) 0.8926 0.7826 0.5407 0.0456 Uij ? ?
H(30) 0.8153 0.9816 0.5552 0.0416 Uij ? ?
H(31) 0.7361 0.6187 0.1630 0.0401 Uij ? ?
H(32) 0.8547 0.6751 0.0122 0.0434 Uij ? ?
H(33) 0.8192 0.8718 -0.0422 0.0383 Uij ? ?
H(34) 0.3008 0.6228 0.2696 0.0402 Uij ? ?
H(35) 0.0217 0.6779 0.2430 0.0501 Uij ? ?
H(36) -0.0833 0.8785 0.2522 0.0337 Uij ? ?
H(37) 0.6262 1.1531 0.5666 0.0635 Uij ? ?
H(38) 0.6351 1.2580 0.4950 0.0635 Uij ? ?
H(39) 0.7905 1.1713 0.5106 0.0635 Uij ? ?
H(40) 0.6825 1.1690 -0.0376 0.0581 Uij ? ?
H(41) 0.6565 1.0511 -0.0820 0.0967 Uij ? ?
H(42) 0.8273 1.0714 -0.0422 0.0581 Uij ? ?
H(43) -0.0926 1.0653 0.1857 0.0635 Uij ? ?
H(44) -0.0663 1.1753 0.2415 0.0552 Uij ? ?
H(45) -0.1226 1.0655 0.2955 0.0552 Uij ? ?
H(46) 0.5744 1.4025 0.1216 0.1254 Uij ? ?
H(47) 0.3854 1.4247 0.1430 0.0528 Uij ? ?
H(48) 0.5100 1.4440 0.2212 0.1254 Uij ? ?

loop_
_atom_type_symbol
_atom_type_oxidation_number
_atom_type_number_in_cell
_atom_type_scat_dispersion_real
_atom_type_scat_dispersion_imag
_atom_type_scat_source
C 0 46 0.003 0.002 'International Tables'
H 0 48 0.000 0.000 'International Tables'
N 0 8 0.006 0.003 'International Tables'
O 0 14 0.011 0.006 'International Tables'
Cu 0 2 0.320 1.265 'International Tables'
S 0 2 0.125 0.123 'International Tables'
F 0 6 0.017 0.010 'International Tables'
